data_7158395
loop_
_publ_author_name
'Gupta, Manish K.'
'Jena, Chinmay K.'
'Sharma, Nagendra K.'

_publ_section_title
;
 Pd-Catalyzed C(sp<sup>2</sup>)-H olefination: synthesis of
 <i>N</i>-alkylated isoindolinone scaffolds from aryl amides of amino acid
 esters.
;
_journal_issue 46
_journal_name_full 'Organic &amp; biomolecular chemistry'
_journal_page_first 10097
_journal_page_last 10104
_journal_paper_doi 10.1039/d1ob01997j
_journal_volume 19
_journal_year 2021
_chemical_formula_sum 'C14 H13 N O5'
_chemical_formula_weight 275.25
_space_group_crystal_system monoclinic
_space_group_IT_number 14
_space_group_name_Hall '-P 2ybc'
_space_group_name_H-M_alt 'P 1 21/c 1'
_atom_sites_solution_hydrogens geom
_audit_creation_method SHELXL-2014/7
_audit_update_record
;
2021-07-21 deposited with the CCDC.	2021-11-04 downloaded from the CCDC.
;
_cell_angle_alpha 90
_cell_angle_beta 105.607(3)
_cell_angle_gamma 90
_cell_formula_units_Z 4
_cell_length_a 11.9566(4)
_cell_length_b 13.9478(11)
_cell_length_c 8.1538(3)
_cell_measurement_temperature 293(2)
_cell_volume 1309.66(12)
_computing_structure_refinement 'SHELXL-2014/7 (Sheldrick, 2014)'
_diffrn_ambient_temperature 293(2)
_diffrn_measured_fraction_theta_full 0.997
_diffrn_measured_fraction_theta_max 0.960
_diffrn_radiation_type CuK\a
_diffrn_radiation_wavelength 1.54184
_diffrn_reflns_av_R_equivalents 0.0328
_diffrn_reflns_av_unetI/netI 0.0268
_diffrn_reflns_Laue_measured_fraction_full 0.997
_diffrn_reflns_Laue_measured_fraction_max 0.960
_diffrn_reflns_limit_h_max 15
_diffrn_reflns_limit_h_min -15
_diffrn_reflns_limit_k_max 17
_diffrn_reflns_limit_k_min -17
_diffrn_reflns_limit_l_max 9
_diffrn_reflns_limit_l_min -6
_diffrn_reflns_number 10426
_diffrn_reflns_point_group_measured_fraction_full 0.997
_diffrn_reflns_point_group_measured_fraction_max 0.960
_diffrn_reflns_theta_full 67.684
_diffrn_reflns_theta_max 75.317
_diffrn_reflns_theta_min 3.839
_exptl_absorpt_coefficient_mu 0.904
_exptl_crystal_density_diffrn 1.396
_exptl_crystal_F_000 576
_refine_diff_density_max 0.229
_refine_diff_density_min -0.149
_refine_diff_density_rms 0.035
_refine_ls_extinction_coef 0.0025(4)
_refine_ls_extinction_expression Fc^*^=kFc[1+0.001xFc^2^\l^3^/sin(2\q)]^-1/4^
_refine_ls_extinction_method 'SHELXL-2014/7 (Sheldrick 2014'
_refine_ls_goodness_of_fit_ref 1.082
_refine_ls_hydrogen_treatment constr
_refine_ls_matrix_type full
_refine_ls_number_parameters 184
_refine_ls_number_reflns 2602
_refine_ls_number_restraints 0
_refine_ls_restrained_S_all 1.082
_refine_ls_R_factor_all 0.0420
_refine_ls_R_factor_gt 0.0386
_refine_ls_shift/su_max 0.000
_refine_ls_shift/su_mean 0.000
_refine_ls_structure_factor_coef Fsqd
_refine_ls_weighting_details 'w=1/[\s^2^(Fo^2^)+(0.0628P)^2^+0.1785P] where P=(Fo^2^+2Fc^2^)/3'
_refine_ls_weighting_scheme calc
_refine_ls_wR_factor_gt 0.1124
_refine_ls_wR_factor_ref 0.1156
_reflns_Friedel_coverage 0.000
_reflns_number_gt 2307
_reflns_number_total 2602
_reflns_threshold_expression 'I > 2\s(I)'
_cod_data_source_file d1ob01997j2.cif
_cod_data_source_block nks_mkg_454b
_cod_depositor_comments 'Adding full bibliography for 7158395.cif.'
_cod_original_sg_symbol_H-M 'P 21/c'
_cod_database_code 7158395
_shelx_shelxl_version_number 2014/7
_shelx_space_group_comment
;
The symmetry employed for this shelxl refinement is uniquely defined
by the following loop, which should always be used as a source of
symmetry information in preference to the above space-group names.
They are only intended as comments.
;

loop_
_space_group_symop_operation_xyz
'x, y, z'
'-x, y+1/2, -z+1/2'
'-x, -y, -z'
'x, -y-1/2, z-1/2'

loop_
_atom_site_label
_atom_site_type_symbol
_atom_site_fract_x
_atom_site_fract_y
_atom_site_fract_z
_atom_site_U_iso_or_equiv
_atom_site_adp_type
_atom_site_occupancy
_atom_site_site_symmetry_order
_atom_site_calc_flag
_atom_site_refinement_flags_posn
_atom_site_refinement_flags_adp
_atom_site_refinement_flags_occupancy
_atom_site_disorder_assembly
_atom_site_disorder_group
O14 O 0.01434(8) 0.70312(8) 0.22241(11) 0.0550(3) Uani 1 1 d . . . . .
O12 O -0.06107(8) 0.61926(7) -0.01553(12) 0.0553(3) Uani 1 1 d . . . . .
N1 N 0.23898(9) 0.67668(7) 0.18235(13) 0.0430(3) Uani 1 1 d . . . . .
O17 O 0.13167(9) 0.98314(7) -0.02113(13) 0.0581(3) Uani 1 1 d . . . . .
C15 C 0.19554(11) 0.84053(9) 0.10724(15) 0.0437(3) Uani 1 1 d . . . . .
H15 H 0.1323 0.8166 0.0243 0.052 Uiso 1 1 calc R U . . .
O20 O 0.32458(9) 0.53214(7) 0.28150(14) 0.0614(3) Uani 1 1 d . . . . .
C8 C 0.37430(10) 0.77938(9) 0.34351(15) 0.0415(3) Uani 1 1 d . . . . .
O19 O 0.27091(13) 0.99248(8) 0.22073(18) 0.0902(5) Uani 1 1 d . . . . .
C9 C 0.26443(10) 0.77463(9) 0.20598(14) 0.0396(3) Uani 1 1 d . . . . .
C3 C 0.41058(10) 0.68595(9) 0.38757(15) 0.0440(3) Uani 1 1 d . . . . .
C2 C 0.32474(10) 0.61892(9) 0.28350(16) 0.0446(3) Uani 1 1 d . . . . .
C11 C 0.02609(11) 0.65776(8) 0.10345(14) 0.0415(3) Uani 1 1 d . . . . .
C16 C 0.20751(12) 0.94442(10) 0.11392(17) 0.0486(3) Uani 1 1 d . . . . .
C10 C 0.13883(11) 0.63686(10) 0.06121(16) 0.0468(3) Uani 1 1 d . . . . .
H10A H 0.1484 0.5679 0.0564 0.056 Uiso 1 1 calc R U . . .
H10B H 0.1349 0.6625 -0.0508 0.056 Uiso 1 1 calc R U . . .
C4 C 0.51198(12) 0.66439(11) 0.51066(17) 0.0549(4) Uani 1 1 d . . . . .
H4 H 0.5349 0.6013 0.5376 0.066 Uiso 1 1 calc R U . . .
C6 C 0.54282(13) 0.83376(12) 0.55099(19) 0.0607(4) Uani 1 1 d . . . . .
H6 H 0.5884 0.8837 0.6086 0.073 Uiso 1 1 calc R U . . .
C7 C 0.44146(12) 0.85512(10) 0.42614(17) 0.0523(3) Uani 1 1 d . . . . .
H7 H 0.4193 0.9183 0.3988 0.063 Uiso 1 1 calc R U . . .
C5 C 0.57764(12) 0.74052(13) 0.59172(19) 0.0617(4) Uani 1 1 d . . . . .
H5 H 0.6464 0.7288 0.6751 0.074 Uiso 1 1 calc R U . . .
C13 C -0.17638(12) 0.63832(12) 0.0010(2) 0.0641(4) Uani 1 1 d . . . . .
H13A H -0.2326 0.6068 -0.0893 0.096 Uiso 1 1 calc R U . . .
H13B H -0.1904 0.7062 -0.0054 0.096 Uiso 1 1 calc R U . . .
H13C H -0.1826 0.6147 0.1088 0.096 Uiso 1 1 calc R U . . .
C18 C 0.13375(16) 1.08554(11) -0.0355(2) 0.0699(5) Uani 1 1 d . . . . .
H18A H 0.0805 1.1050 -0.1407 0.105 Uiso 1 1 calc R U . . .
H18B H 0.2107 1.1061 -0.0335 0.105 Uiso 1 1 calc R U . . .
H18C H 0.1115 1.1141 0.0581 0.105 Uiso 1 1 calc R U . . .

loop_
_atom_site_aniso_label
_atom_site_aniso_U_11
_atom_site_aniso_U_22
_atom_site_aniso_U_33
_atom_site_aniso_U_23
_atom_site_aniso_U_13
_atom_site_aniso_U_12
O14 0.0478(5) 0.0658(6) 0.0484(5) -0.0105(4) 0.0081(4) -0.0033(4)
O12 0.0428(5) 0.0591(6) 0.0556(5) -0.0121(4) -0.0012(4) -0.0051(4)
N1 0.0366(5) 0.0399(5) 0.0484(6) -0.0004(4) 0.0044(4) 0.0004(4)
O17 0.0620(6) 0.0445(5) 0.0624(6) 0.0112(4) 0.0073(5) 0.0056(4)
C15 0.0421(6) 0.0424(6) 0.0435(6) 0.0000(5) 0.0058(5) 0.0010(5)
O20 0.0569(6) 0.0413(5) 0.0794(7) 0.0062(4) 0.0068(5) 0.0037(4)
C8 0.0357(6) 0.0470(7) 0.0416(6) -0.0001(5) 0.0100(5) 0.0001(5)
O19 0.1040(10) 0.0468(6) 0.0891(8) -0.0129(6) -0.0268(7) 0.0060(6)
C9 0.0376(6) 0.0399(6) 0.0414(6) -0.0014(5) 0.0107(5) 0.0001(5)
C3 0.0357(6) 0.0495(7) 0.0460(6) 0.0046(5) 0.0099(5) 0.0014(5)
C2 0.0389(6) 0.0434(7) 0.0510(7) 0.0054(5) 0.0110(5) 0.0030(5)
C11 0.0418(6) 0.0365(6) 0.0398(6) 0.0026(5) 0.0001(5) -0.0018(5)
C16 0.0503(7) 0.0435(7) 0.0500(7) 0.0005(5) 0.0098(6) 0.0043(5)
C10 0.0443(7) 0.0440(6) 0.0479(7) -0.0076(5) 0.0052(5) -0.0015(5)
C4 0.0411(7) 0.0629(9) 0.0568(8) 0.0101(6) 0.0062(6) 0.0050(6)
C6 0.0447(7) 0.0702(10) 0.0603(8) -0.0098(7) 0.0024(6) -0.0098(7)
C7 0.0457(7) 0.0506(7) 0.0561(7) -0.0050(6) 0.0059(6) -0.0037(6)
C5 0.0392(7) 0.0815(11) 0.0563(8) 0.0043(7) -0.0011(6) 0.0003(7)
C13 0.0414(7) 0.0638(9) 0.0772(10) -0.0057(8) -0.0009(6) -0.0025(6)
C18 0.0833(12) 0.0454(8) 0.0808(11) 0.0161(7) 0.0218(9) 0.0100(7)

loop_
_atom_type_symbol
_atom_type_description
_atom_type_scat_dispersion_real
_atom_type_scat_dispersion_imag
_atom_type_scat_source
C C 0.0181 0.0091 'International Tables Vol C Tables 4.2.6.8 and 6.1.1.4'
H H 0.0000 0.0000 'International Tables Vol C Tables 4.2.6.8 and 6.1.1.4'
N N 0.0311 0.0180 'International Tables Vol C Tables 4.2.6.8 and 6.1.1.4'
O O 0.0492 0.0322 'International Tables Vol C Tables 4.2.6.8 and 6.1.1.4'

loop_
_geom_angle_atom_site_label_1
_geom_angle_atom_site_label_2
_geom_angle_atom_site_label_3
_geom_angle
_geom_angle_site_symmetry_1
_geom_angle_site_symmetry_3
_geom_angle_publ_flag
C11 O12 C13 115.93(11) . . ?
C2 N1 C9 112.70(10) . . ?
C2 N1 C10 121.86(10) . . ?
C9 N1 C10 125.37(10) . . ?
C16 O17 C18 116.53(12) . . ?
C9 C15 C16 128.23(12) . . ?
C9 C15 H15 115.9 . . ?
C16 C15 H15 115.9 . . ?
C7 C8 C3 119.27(11) . . ?
C7 C8 C9 132.95(12) . . ?
C3 C8 C9 107.77(11) . . ?
C15 C9 N1 120.51(11) . . ?
C15 C9 C8 134.17(11) . . ?
N1 C9 C8 105.26(10) . . ?
C4 C3 C8 122.90(12) . . ?
C4 C3 C2 128.14(12) . . ?
C8 C3 C2 108.96(10) . . ?
O20 C2 N1 125.05(12) . . ?
O20 C2 C3 129.75(12) . . ?
N1 C2 C3 105.20(11) . . ?
O14 C11 O12 124.33(12) . . ?
O14 C11 C10 126.47(11) . . ?
O12 C11 C10 109.18(10) . . ?
O19 C16 O17 122.02(13) . . ?
O19 C16 C15 128.50(13) . . ?
O17 C16 C15 109.46(11) . . ?
N1 C10 C11 113.44(10) . . ?
N1 C10 H10A 108.9 . . ?
C11 C10 H10A 108.9 . . ?
N1 C10 H10B 108.9 . . ?
C11 C10 H10B 108.9 . . ?
H10A C10 H10B 107.7 . . ?
C5 C4 C3 117.08(14) . . ?
C5 C4 H4 121.5 . . ?
C3 C4 H4 121.5 . . ?
C5 C6 C7 121.75(14) . . ?
C5 C6 H6 119.1 . . ?
C7 C6 H6 119.1 . . ?
C8 C7 C6 118.00(14) . . ?
C8 C7 H7 121.0 . . ?
C6 C7 H7 121.0 . . ?
C6 C5 C4 120.99(13) . . ?
C6 C5 H5 119.5 . . ?
C4 C5 H5 119.5 . . ?
O12 C13 H13A 109.5 . . ?
O12 C13 H13B 109.5 . . ?
H13A C13 H13B 109.5 . . ?
O12 C13 H13C 109.5 . . ?
H13A C13 H13C 109.5 . . ?
H13B C13 H13C 109.5 . . ?
O17 C18 H18A 109.5 . . ?
O17 C18 H18B 109.5 . . ?
H18A C18 H18B 109.5 . . ?
O17 C18 H18C 109.5 . . ?
H18A C18 H18C 109.5 . . ?
H18B C18 H18C 109.5 . . ?

loop_
_geom_bond_atom_site_label_1
_geom_bond_atom_site_label_2
_geom_bond_distance
_geom_bond_site_symmetry_2
_geom_bond_publ_flag
O14 C11 1.1976(15) . ?
O12 C11 1.3310(14) . ?
O12 C13 1.4456(18) . ?
N1 C2 1.3877(15) . ?
N1 C9 1.4016(15) . ?
N1 C10 1.4428(15) . ?
O17 C16 1.3376(16) . ?
O17 C18 1.4338(18) . ?
C15 C9 1.3471(17) . ?
C15 C16 1.4556(18) . ?
C15 H15 0.9300 . ?
O20 C2 1.2105(16) . ?
C8 C7 1.3870(18) . ?
C8 C3 1.3898(18) . ?
C8 C9 1.4816(16) . ?
O19 C16 1.1947(18) . ?
C3 C4 1.3831(17) . ?
C3 C2 1.4762(17) . ?
C11 C10 1.5068(18) . ?
C10 H10A 0.9700 . ?
C10 H10B 0.9700 . ?
C4 C5 1.379(2) . ?
C4 H4 0.9300 . ?
C6 C5 1.379(2) . ?
C6 C7 1.3892(19) . ?
C6 H6 0.9300 . ?
C7 H7 0.9300 . ?
C5 H5 0.9300 . ?
C13 H13A 0.9600 . ?
C13 H13B 0.9600 . ?
C13 H13C 0.9600 . ?
C18 H18A 0.9600 . ?
C18 H18B 0.9600 . ?
C18 H18C 0.9600 . ?

loop_
_geom_torsion_atom_site_label_1
_geom_torsion_atom_site_label_2
_geom_torsion_atom_site_label_3
_geom_torsion_atom_site_label_4
_geom_torsion
_geom_torsion_site_symmetry_1
_geom_torsion_site_symmetry_2
_geom_torsion_site_symmetry_3
_geom_torsion_site_symmetry_4
_geom_torsion_publ_flag
C16 C15 C9 N1 179.45(12) . . . . ?
C16 C15 C9 C8 -3.6(2) . . . . ?
C2 N1 C9 C15 174.16(11) . . . . ?
C10 N1 C9 C15 -2.71(18) . . . . ?
C2 N1 C9 C8 -3.55(13) . . . . ?
C10 N1 C9 C8 179.59(11) . . . . ?
C7 C8 C9 C15 4.6(2) . . . . ?
C3 C8 C9 C15 -174.41(13) . . . . ?
C7 C8 C9 N1 -178.14(13) . . . . ?
C3 C8 C9 N1 2.83(13) . . . . ?
C7 C8 C3 C4 -0.37(19) . . . . ?
C9 C8 C3 C4 178.81(12) . . . . ?
C7 C8 C3 C2 179.59(11) . . . . ?
C9 C8 C3 C2 -1.22(13) . . . . ?
C9 N1 C2 O20 -177.24(12) . . . . ?
C10 N1 C2 O20 -0.3(2) . . . . ?
C9 N1 C2 C3 2.82(13) . . . . ?
C10 N1 C2 C3 179.81(11) . . . . ?
C4 C3 C2 O20 -0.8(2) . . . . ?
C8 C3 C2 O20 179.19(14) . . . . ?
C4 C3 C2 N1 179.09(13) . . . . ?
C8 C3 C2 N1 -0.87(13) . . . . ?
C13 O12 C11 O14 2.50(19) . . . . ?
C13 O12 C11 C10 -176.20(12) . . . . ?
C18 O17 C16 O19 2.7(2) . . . . ?
C18 O17 C16 C15 -178.86(12) . . . . ?
C9 C15 C16 O19 -10.7(3) . . . . ?
C9 C15 C16 O17 170.93(12) . . . . ?
C2 N1 C10 C11 115.04(13) . . . . ?
C9 N1 C10 C11 -68.37(15) . . . . ?
O14 C11 C10 N1 0.72(19) . . . . ?
O12 C11 C10 N1 179.38(10) . . . . ?
C8 C3 C4 C5 0.5(2) . . . . ?
C2 C3 C4 C5 -179.50(13) . . . . ?
C3 C8 C7 C6 -0.25(19) . . . . ?
C9 C8 C7 C6 -179.18(13) . . . . ?
C5 C6 C7 C8 0.8(2) . . . . ?
C7 C6 C5 C4 -0.7(2) . . . . ?
C3 C4 C5 C6 0.1(2) . . . . ?
